data_4103135
loop_
_publ_author_name
'Toshimichi Ohmura'
'Tomotsugu Awano'
'Michinori Suginome'

_publ_contact_author_address
;
Department of Synthetic Chemistry and Biological Chemistry,
Graduate School of Engineering, Kyoto University,
;
_publ_contact_author_email ' suginome_at_sbchem.kyoto-u.ac.jp '
_publ_contact_author_fax ' +81-75-383-2722 '
_publ_contact_author_name ' Michinori Suginome '
_publ_contact_author_phone ' +81-75-383-2750 '
_publ_section_title
;
 Stereospecific Suzuki-Miyaura Coupling of Chiral
 \a-(Acylamino)benzylboronic Esters with Inversion of Configuration
;
_journal_name_full 'Journal of the American Chemical Society'
_journal_page_first 13191
_journal_page_last 13193
_journal_paper_doi 10.1021/ja106632j
_journal_volume 132
_journal_year 2010
_chemical_absolute_configuration syn
_chemical_formula_sum 'C22 H20 Cl N O2'
_chemical_formula_weight 365.84
_chemical_name_systematic
; 
 ? 
;
_space_group_IT_number 19
_symmetry_cell_setting orthorhombic
_symmetry_space_group_name_Hall 'P 2ac 2ab'
_symmetry_space_group_name_H-M 'P 21 21 21'
_atom_sites_solution_hydrogens geom
_atom_sites_solution_primary direct
_atom_sites_solution_secondary difmap
_audit_creation_method SHELXL-97
_cell_angle_alpha 90.00
_cell_angle_beta 90.00
_cell_angle_gamma 90.00
_cell_formula_units_Z 4
_cell_length_a 5.6619(3)
_cell_length_b 10.3717(6)
_cell_length_c 30.2873(14)
_cell_measurement_temperature 113(2)
_cell_volume 1778.58(16)
_computing_cell_refinement PROCESS-AUTO
_computing_data_collection PROCESS-AUTO
_computing_data_reduction 'Yadokari-XG (Wakita, 2000)'
_computing_molecular_graphics 'Yadokari-XG (Wakita, 2000)'
_computing_publication_material 'Yadokari-XG (Wakita, 2000)'
_computing_structure_refinement 'SHELXL-97 (Sheldrick, 1997)'
_computing_structure_solution 'SHELXS-97 (Sheldrick, 1990)'
_diffrn_ambient_temperature 113(2)
_diffrn_measured_fraction_theta_full 0.997
_diffrn_measured_fraction_theta_max 0.997
_diffrn_radiation_monochromator graphite
_diffrn_radiation_source 'fine-focus sealed tube'
_diffrn_radiation_type MoK\a
_diffrn_radiation_wavelength 0.71075
_diffrn_reflns_av_R_equivalents 0.0272
_diffrn_reflns_av_sigmaI/netI 0.0225
_diffrn_reflns_limit_h_max 7
_diffrn_reflns_limit_h_min -7
_diffrn_reflns_limit_k_max 13
_diffrn_reflns_limit_k_min -13
_diffrn_reflns_limit_l_max 38
_diffrn_reflns_limit_l_min -39
_diffrn_reflns_number 17126
_diffrn_reflns_theta_full 27.48
_diffrn_reflns_theta_max 27.48
_diffrn_reflns_theta_min 3.33
_exptl_absorpt_coefficient_mu 0.231
_exptl_absorpt_correction_T_max 0.8932
_exptl_absorpt_correction_T_min 0.8932
_exptl_absorpt_correction_type multi-scan
_exptl_absorpt_process_details
;
    Higashi, T. (1995). Program for Absorption Correction.
    Rigaku Corporation, Tokyo, Japan.
;
_exptl_crystal_density_diffrn 1.366
_exptl_crystal_density_method 'not measured'
_exptl_crystal_F_000 768
_exptl_crystal_size_max 0.50
_exptl_crystal_size_mid 0.50
_exptl_crystal_size_min 0.50
_refine_diff_density_max 0.249
_refine_diff_density_min -0.214
_refine_diff_density_rms 0.042
_refine_ls_abs_structure_details 'Flack H D (1983), Acta Cryst. A39, 876-881'
_refine_ls_abs_structure_Flack 0.00(5)
_refine_ls_extinction_method none
_refine_ls_goodness_of_fit_ref 1.047
_refine_ls_hydrogen_treatment constr
_refine_ls_matrix_type full
_refine_ls_number_parameters 236
_refine_ls_number_reflns 4055
_refine_ls_number_restraints 0
_refine_ls_restrained_S_all 1.047
_refine_ls_R_factor_all 0.0317
_refine_ls_R_factor_gt 0.0292
_refine_ls_shift/su_max 0.000
_refine_ls_shift/su_mean 0.000
_refine_ls_structure_factor_coef Fsqd
_refine_ls_weighting_details 'calc w=1/[\s^2^(Fo^2^)+(0.0312P)^2^+0.7266P] where P=(Fo^2^+2Fc^2^)/3'
_refine_ls_weighting_scheme calc
_refine_ls_wR_factor_gt 0.0715
_refine_ls_wR_factor_ref 0.0732
_reflns_number_gt 3847
_reflns_number_total 4055
_reflns_threshold_expression >2\s(I)
_cod_data_source_file ja106632j_si_003.cif
_cod_data_source_block 1
_cod_original_sg_symbol_Hall p_2ac_2ab
_cod_database_code 4103135

loop_
_symmetry_equiv_pos_as_xyz
'x, y, z'
'-x+1/2, -y, z+1/2'
'x+1/2, -y+1/2, -z'
'-x, y+1/2, -z+1/2'

loop_
_atom_site_label
_atom_site_type_symbol
_atom_site_fract_x
_atom_site_fract_y
_atom_site_fract_z
_atom_site_U_iso_or_equiv
_atom_site_adp_type
_atom_site_occupancy
_atom_site_symmetry_multiplicity
_atom_site_calc_flag
_atom_site_refinement_flags
Cl1 Cl 0.43766(8) -0.22969(4) 0.235477(13) 0.02706(10) Uani 1 1 d .
O2 O 0.0488(2) 0.50743(10) 0.16659(3) 0.0173(2) Uani 1 1 d .
N1 N -0.0864(2) 0.28067(12) 0.13369(4) 0.0164(2) Uani 1 1 d .
H1 H 0.0591 0.3104 0.1345 0.020 Uiso 1 1 calc R
O4 O -0.47618(19) 0.33370(11) 0.13824(4) 0.0230(2) Uani 1 1 d .
C5 C 0.3587(3) 0.00414(15) 0.19880(5) 0.0195(3) Uani 1 1 d .
H17 H 0.5017 0.0299 0.2126 0.023 Uiso 1 1 calc R
C6 C 0.0186(3) 0.05438(14) 0.15332(5) 0.0160(3) Uani 1 1 d .
C7 C -0.1947(3) 0.49875(15) 0.15607(5) 0.0157(3) Uani 1 1 d .
H2 H -0.2878 0.5218 0.1830 0.019 Uiso 1 1 calc R
C8 C 0.2285(3) 0.09209(15) 0.17377(5) 0.0190(3) Uani 1 1 d .
H18 H 0.2832 0.1782 0.1706 0.023 Uiso 1 1 calc R
C9 C -0.2720(3) 0.15052(15) 0.04540(5) 0.0205(3) Uani 1 1 d .
H3 H -0.4095 0.1922 0.0564 0.025 Uiso 1 1 calc R
C10 C -0.1258(3) 0.14348(14) 0.12376(5) 0.0159(3) Uani 1 1 d .
H4 H -0.2955 0.1257 0.1306 0.019 Uiso 1 1 calc R
C11 C 0.0696(3) -0.16075(14) 0.18350(5) 0.0198(3) Uani 1 1 d .
H19 H 0.0155 -0.2469 0.1869 0.024 Uiso 1 1 calc R
C12 C -0.0584(3) -0.07219(14) 0.15852(5) 0.0184(3) Uani 1 1 d .
H20 H -0.2011 -0.0987 0.1448 0.022 Uiso 1 1 calc R
C13 C -0.0930(3) 0.11534(13) 0.07454(5) 0.0161(3) Uani 1 1 d .
C14 C 0.1272(3) 0.02893(16) 0.01299(5) 0.0233(3) Uani 1 1 d .
H5 H 0.2650 -0.0121 0.0019 0.028 Uiso 1 1 calc R
C15 C 0.1032(3) 0.46279(16) 0.21013(5) 0.0234(3) Uani 1 1 d .
H6 H 0.0356 0.5221 0.2319 0.035 Uiso 1 1 calc R
H7 H 0.2749 0.4591 0.2139 0.035 Uiso 1 1 calc R
H8 H 0.0361 0.3766 0.2144 0.035 Uiso 1 1 calc R
C16 C 0.2778(3) -0.12025(15) 0.20325(5) 0.0188(3) Uani 1 1 d .
C17 C 0.1081(3) 0.05497(15) 0.05804(5) 0.0195(3) Uani 1 1 d .
H9 H 0.2325 0.0315 0.0775 0.023 Uiso 1 1 calc R
C18 C -0.0815(3) 0.62523(14) 0.08810(5) 0.0186(3) Uani 1 1 d .
H10 H 0.0633 0.5790 0.0873 0.022 Uiso 1 1 calc R
C19 C -0.2488(3) 0.59692(14) 0.12038(5) 0.0156(3) Uani 1 1 d .
C20 C -0.4643(3) 0.66193(14) 0.12043(5) 0.0196(3) Uani 1 1 d .
H11 H -0.5809 0.6413 0.1418 0.024 Uiso 1 1 calc R
C21 C -0.3387(3) 0.78783(16) 0.05767(5) 0.0249(4) Uani 1 1 d .
H12 H -0.3677 0.8540 0.0367 0.030 Uiso 1 1 calc R
C22 C -0.2520(3) 0.12537(17) 0.00043(5) 0.0247(3) Uani 1 1 d .
H13 H -0.3740 0.1511 -0.0192 0.030 Uiso 1 1 calc R
C23 C -0.0523(3) 0.06227(16) -0.01569(5) 0.0248(3) Uani 1 1 d .
H14 H -0.0399 0.0423 -0.0462 0.030 Uiso 1 1 calc R
C24 C -0.2665(3) 0.36178(14) 0.14151(5) 0.0165(3) Uani 1 1 d .
C25 C -0.1263(3) 0.72116(16) 0.05710(5) 0.0231(3) Uani 1 1 d .
H15 H -0.0107 0.7411 0.0354 0.028 Uiso 1 1 calc R
C26 C -0.5087(3) 0.75737(15) 0.08902(6) 0.0247(3) Uani 1 1 d .
H16 H -0.6556 0.8016 0.0891 0.030 Uiso 1 1 calc R

loop_
_atom_site_aniso_label
_atom_site_aniso_U_11
_atom_site_aniso_U_22
_atom_site_aniso_U_33
_atom_site_aniso_U_23
_atom_site_aniso_U_13
_atom_site_aniso_U_12
Cl1 0.0339(2) 0.01932(18) 0.02798(19) 0.00432(14) -0.01336(18) 0.00008(16)
O2 0.0165(5) 0.0170(5) 0.0182(5) 0.0023(4) -0.0016(4) -0.0010(4)
N1 0.0161(6) 0.0128(6) 0.0203(6) -0.0009(5) 0.0019(5) -0.0011(5)
O4 0.0179(5) 0.0164(5) 0.0348(6) 0.0007(4) 0.0025(5) -0.0016(4)
C5 0.0186(7) 0.0184(7) 0.0216(7) -0.0014(6) -0.0019(6) -0.0013(6)
C6 0.0176(7) 0.0147(6) 0.0158(6) 0.0001(5) 0.0029(6) 0.0017(5)
C7 0.0158(7) 0.0133(7) 0.0180(6) 0.0011(5) 0.0026(6) 0.0010(5)
C8 0.0190(7) 0.0143(7) 0.0239(7) 0.0020(6) 0.0026(6) -0.0021(6)
C9 0.0200(7) 0.0178(7) 0.0238(7) 0.0031(6) 0.0005(6) 0.0002(6)
C10 0.0171(7) 0.0121(7) 0.0185(7) 0.0010(5) 0.0014(6) -0.0001(5)
C11 0.0263(8) 0.0138(7) 0.0192(7) 0.0004(5) -0.0031(7) -0.0028(6)
C12 0.0196(7) 0.0165(7) 0.0191(6) -0.0014(5) -0.0027(6) -0.0016(6)
C13 0.0193(7) 0.0110(6) 0.0181(6) 0.0005(5) 0.0022(6) -0.0015(5)
C14 0.0247(8) 0.0193(8) 0.0259(8) -0.0012(6) 0.0062(7) 0.0004(6)
C15 0.0281(9) 0.0232(8) 0.0190(7) 0.0025(6) -0.0043(6) 0.0001(6)
C16 0.0232(7) 0.0172(7) 0.0161(6) 0.0013(5) -0.0017(6) 0.0035(6)
C17 0.0198(8) 0.0166(7) 0.0222(7) 0.0019(6) 0.0009(6) 0.0008(6)
C18 0.0209(7) 0.0171(7) 0.0178(6) -0.0017(5) -0.0004(6) -0.0001(6)
C19 0.0177(7) 0.0116(7) 0.0176(6) -0.0013(5) -0.0028(6) -0.0019(5)
C20 0.0178(7) 0.0155(7) 0.0256(7) -0.0003(6) -0.0015(7) -0.0010(6)
C21 0.0349(9) 0.0174(8) 0.0224(7) 0.0047(6) -0.0130(7) -0.0046(7)
C22 0.0261(8) 0.0243(8) 0.0238(8) 0.0046(6) -0.0047(7) -0.0032(7)
C23 0.0346(9) 0.0216(8) 0.0182(6) -0.0013(6) 0.0019(7) -0.0070(7)
C24 0.0204(7) 0.0132(7) 0.0157(6) 0.0029(5) 0.0028(6) 0.0005(6)
C25 0.0316(9) 0.0230(8) 0.0149(7) 0.0002(6) -0.0015(6) -0.0079(7)
C26 0.0229(8) 0.0157(7) 0.0353(8) 0.0012(6) -0.0102(7) 0.0002(6)

loop_
_atom_type_symbol
_atom_type_description
_atom_type_scat_dispersion_real
_atom_type_scat_dispersion_imag
_atom_type_scat_source
C C 0.0033 0.0016 'International Tables Vol C Tables 4.2.6.8 and 6.1.1.4'
H H 0.0000 0.0000 'International Tables Vol C Tables 4.2.6.8 and 6.1.1.4'
N N 0.0061 0.0033 'International Tables Vol C Tables 4.2.6.8 and 6.1.1.4'
O O 0.0106 0.0060 'International Tables Vol C Tables 4.2.6.8 and 6.1.1.4'
Cl Cl 0.1484 0.1585 'International Tables Vol C Tables 4.2.6.8 and 6.1.1.4'

loop_
_geom_angle_atom_site_label_1
_geom_angle_atom_site_label_2
_geom_angle_atom_site_label_3
_geom_angle
C7 O2 C15 113.30(12)
C24 N1 C10 121.78(12)
C16 C5 C8 119.35(14)
C12 C6 C8 118.72(14)
C12 C6 C10 118.04(13)
C8 C6 C10 123.18(13)
O2 C7 C19 108.31(12)
O2 C7 C24 112.27(12)
C19 C7 C24 111.19(12)
C6 C8 C5 120.47(14)
C22 C9 C13 120.79(15)
N1 C10 C6 112.63(12)
N1 C10 C13 111.42(11)
C6 C10 C13 113.04(12)
C16 C11 C12 118.46(14)
C6 C12 C11 121.35(15)
C17 C13 C9 119.06(14)
C17 C13 C10 122.32(13)
C9 C13 C10 118.61(13)
C23 C14 C17 120.64(16)
C5 C16 C11 121.65(14)
C5 C16 Cl1 119.39(12)
C11 C16 Cl1 118.94(12)
C13 C17 C14 120.09(15)
C25 C18 C19 120.05(15)
C18 C19 C20 119.62(14)
C18 C19 C7 120.30(13)
C20 C19 C7 120.06(13)
C19 C20 C26 119.99(15)
C25 C21 C26 119.74(14)
C9 C22 C23 119.78(15)
C14 C23 C22 119.61(15)
O4 C24 N1 124.89(14)
O4 C24 C7 119.80(13)
N1 C24 C7 115.31(13)
C21 C25 C18 120.38(15)
C21 C26 C20 120.18(15)

loop_
_geom_bond_atom_site_label_1
_geom_bond_atom_site_label_2
_geom_bond_distance
Cl1 C16 1.7494(16)
O2 C7 1.4180(18)
O2 C15 1.4311(17)
N1 C24 1.3430(19)
N1 C10 1.4713(18)
O4 C24 1.2266(19)
C5 C16 1.376(2)
C5 C8 1.396(2)
C6 C12 1.392(2)
C6 C8 1.396(2)
C6 C10 1.525(2)
C7 C19 1.516(2)
C7 C24 1.542(2)
C9 C22 1.391(2)
C9 C13 1.393(2)
C10 C13 1.530(2)
C11 C16 1.387(2)
C11 C12 1.393(2)
C13 C17 1.392(2)
C14 C23 1.381(3)
C14 C17 1.395(2)
C18 C25 1.391(2)
C18 C19 1.392(2)
C19 C20 1.394(2)
C20 C26 1.396(2)
C21 C25 1.387(3)
C21 C26 1.388(2)
C22 C23 1.395(3)
